data_2223717
loop_
_publ_author_name
'Zhu, JinJiang'
'Liu, Kevin K.'
'Marx, Matthew A.'
'Rheingold, Arnold L.'
'Yanovsky, Alex'

_publ_section_title
;
 2-Morpholino-4-oxo-4,5-dihydrothiophene-3-carbonitrile
;
_journal_issue 11
_journal_name_full 'Acta Crystallographica Section E'
_journal_page_first o2765
_journal_paper_doi 10.1107/S1600536809041737
_journal_volume 65
_journal_year 2009
_chemical_formula_iupac 'C9 H10 N2 O2 S'
_chemical_formula_moiety 'C9 H10 N2 O2 S'
_chemical_formula_sum 'C9 H10 N2 O2 S'
_chemical_formula_weight 210.25
_chemical_name_systematic 2-Morpholino-4-oxo-4,5-dihydrothiophene-3-carbonitrile
_space_group_IT_number 14
_symmetry_cell_setting monoclinic
_symmetry_space_group_name_Hall '-P 2ybc'
_symmetry_space_group_name_H-M 'P 1 21/c 1'
_atom_sites_solution_hydrogens geom
_atom_sites_solution_primary direct
_atom_sites_solution_secondary difmap
_audit_creation_method SHELXL-97
_cell_angle_alpha 90.00
_cell_angle_beta 94.506(2)
_cell_angle_gamma 90.00
_cell_formula_units_Z 4
_cell_length_a 7.1931(3)
_cell_length_b 17.3275(8)
_cell_length_c 7.2793(3)
_cell_measurement_reflns_used 2017
_cell_measurement_temperature 100(2)
_cell_measurement_theta_max 49.4
_cell_measurement_theta_min 8.0
_cell_volume 904.48(7)
_computing_cell_refinement 'SAINT (Bruker, 2007)'
_computing_data_collection 'APEX2 (Bruker, 2007)'
_computing_data_reduction 'SAINT (Bruker, 2007)'
_computing_molecular_graphics 'SHELXTL (Sheldrick, 2008)'
_computing_publication_material 'SHELXTL (Sheldrick, 2008)'
_computing_structure_refinement 'SHELXL-97 (Sheldrick, 2008)'
_computing_structure_solution 'SHELXS-97 (Sheldrick, 2008)'
_diffrn_ambient_temperature 100(2)
_diffrn_measured_fraction_theta_full 0.966
_diffrn_measured_fraction_theta_max 0.966
_diffrn_measurement_device_type 'Bruker Kappa APEXII'
_diffrn_measurement_method 'phi and omega scans'
_diffrn_radiation_monochromator graphite
_diffrn_radiation_source 'fine-focus sealed tube'
_diffrn_radiation_type CuK\a
_diffrn_radiation_wavelength 1.54178
_diffrn_reflns_av_R_equivalents 0.027
_diffrn_reflns_av_sigmaI/netI 0.020
_diffrn_reflns_limit_h_max 8
_diffrn_reflns_limit_h_min -7
_diffrn_reflns_limit_k_max 20
_diffrn_reflns_limit_k_min -20
_diffrn_reflns_limit_l_max 8
_diffrn_reflns_limit_l_min -6
_diffrn_reflns_number 7337
_diffrn_reflns_theta_full 68.3
_diffrn_reflns_theta_max 68.3
_diffrn_reflns_theta_min 5.1
_diffrn_standards_decay_% 0
_diffrn_standards_interval_count 0
_diffrn_standards_number 0
_exptl_absorpt_coefficient_mu 2.98
_exptl_absorpt_correction_T_max 0.919
_exptl_absorpt_correction_T_min 0.765
_exptl_absorpt_correction_type multi-scan
_exptl_absorpt_process_details '(SADABS; Bruker, 2001)'
_exptl_crystal_colour colorless
_exptl_crystal_density_diffrn 1.544
_exptl_crystal_density_method 'not measured'
_exptl_crystal_description blade
_exptl_crystal_F_000 440
_exptl_crystal_size_max 0.41
_exptl_crystal_size_mid 0.20
_exptl_crystal_size_min 0.08
_refine_diff_density_max 0.29
_refine_diff_density_min -0.20
_refine_ls_extinction_coef 0.0051(4)
_refine_ls_extinction_expression Fc^*^=kFc[1+0.001xFc^2^\l^3^/sin(2\q)]^-1/4^
_refine_ls_extinction_method 'SHELXL-97 (Sheldrick, 2008)'
_refine_ls_goodness_of_fit_ref 1.08
_refine_ls_hydrogen_treatment constr
_refine_ls_matrix_type full
_refine_ls_number_parameters 128
_refine_ls_number_reflns 1607
_refine_ls_number_restraints 0
_refine_ls_restrained_S_all 1.08
_refine_ls_R_factor_all 0.027
_refine_ls_R_factor_gt 0.026
_refine_ls_shift/su_max 0.005
_refine_ls_shift/su_mean 0.001
_refine_ls_structure_factor_coef Fsqd
_refine_ls_weighting_details 'calc w=1/[\s^2^(Fo^2^)+(0.0333P)^2^+0.4P] where P=(Fo^2^+2Fc^2^)/3'
_refine_ls_weighting_scheme calc
_refine_ls_wR_factor_gt 0.067
_refine_ls_wR_factor_ref 0.068
_reflns_number_gt 1531
_reflns_number_total 1607
_reflns_threshold_expression I>2\s(I)
_cod_data_source_file dn2498.cif
_cod_data_source_block I
_cod_original_sg_symbol_H-M 'P 21/c'
_cod_database_code 2223717
_cod_database_fobs_code 2223717

loop_
_symmetry_equiv_pos_as_xyz
'x, y, z'
'-x, y+1/2, -z+1/2'
'-x, -y, -z'
'x, -y-1/2, z-1/2'

loop_
_atom_site_type_symbol
_atom_site_label
_atom_site_fract_x
_atom_site_fract_y
_atom_site_fract_z
_atom_site_U_iso_or_equiv
_atom_site_adp_type
_atom_site_calc_flag
_atom_site_refinement_flags
_atom_site_occupancy
_atom_site_disorder_assembly
_atom_site_disorder_group
S S1 0.41531(4) 0.190051(19) 0.14477(4) 0.01446(13) Uani d . 1 . .
O O1 0.93155(14) -0.01397(6) 0.25143(14) 0.0203(2) Uani d . 1 . .
O O2 0.60927(14) 0.39685(6) 0.22161(14) 0.0206(2) Uani d . 1 . .
N N2 1.03469(17) 0.30903(7) 0.41842(18) 0.0206(3) Uani d . 1 . .
N N1 0.72767(15) 0.12491(7) 0.28592(16) 0.0153(3) Uani d . 1 . .
C C3 0.7576(2) -0.00224(8) 0.1488(2) 0.0202(3) Uani d . 1 . .
H H3A 0.6948 -0.0526 0.1261 0.024 Uiso calc R 1 . .
H H3B 0.7789 0.0210 0.0281 0.024 Uiso calc R 1 . .
C C4 0.63342(19) 0.05034(8) 0.2519(2) 0.0186(3) Uani d . 1 . .
H H4A 0.5133 0.0583 0.1783 0.022 Uiso calc R 1 . .
H H4B 0.6072 0.0263 0.3706 0.022 Uiso calc R 1 . .
C C5 0.64590(18) 0.19201(8) 0.24689(18) 0.0127(3) Uani d . 1 . .
C C6 0.71300(18) 0.26741(8) 0.27408(17) 0.0132(3) Uani d . 1 . .
C C7 0.58227(19) 0.32720(8) 0.21546(17) 0.0143(3) Uani d . 1 . .
C C9 0.89130(19) 0.28941(8) 0.35321(18) 0.0147(3) Uani d . 1 . .
C C8 0.39555(18) 0.29364(8) 0.14293(18) 0.0163(3) Uani d . 1 . .
H H8A 0.3622 0.3121 0.0159 0.020 Uiso calc R 1 . .
H H8B 0.2968 0.3101 0.2218 0.020 Uiso calc R 1 . .
C C2 1.0259(2) 0.05782(8) 0.2777(2) 0.0204(3) Uani d . 1 . .
H H2A 1.0490 0.0799 0.1562 0.025 Uiso calc R 1 . .
H H2B 1.1482 0.0491 0.3468 0.025 Uiso calc R 1 . .
C C1 0.91428(19) 0.11467(8) 0.3821(2) 0.0191(3) Uani d . 1 . .
H H1A 0.9019 0.0954 0.5086 0.023 Uiso calc R 1 . .
H H1B 0.9799 0.1649 0.3912 0.023 Uiso calc R 1 . .

loop_
_atom_site_aniso_label
_atom_site_aniso_U_11
_atom_site_aniso_U_22
_atom_site_aniso_U_33
_atom_site_aniso_U_12
_atom_site_aniso_U_13
_atom_site_aniso_U_23
S1 0.01039(19) 0.0182(2) 0.0144(2) -0.00046(11) -0.00152(13) -0.00068(11)
O1 0.0208(5) 0.0133(5) 0.0264(5) 0.0025(4) -0.0004(4) 0.0007(4)
O2 0.0198(5) 0.0151(5) 0.0270(5) 0.0026(4) 0.0030(4) 0.0025(4)
N2 0.0156(6) 0.0184(6) 0.0273(7) -0.0014(5) -0.0015(5) -0.0033(5)
N1 0.0123(5) 0.0139(6) 0.0191(6) -0.0009(4) -0.0025(5) -0.0008(4)
C3 0.0230(8) 0.0154(7) 0.0216(7) -0.0006(5) -0.0021(6) -0.0011(5)
C4 0.0162(7) 0.0139(7) 0.0253(7) -0.0039(5) -0.0008(6) -0.0010(5)
C5 0.0111(6) 0.0169(7) 0.0102(6) 0.0006(5) 0.0018(5) -0.0011(5)
C6 0.0118(6) 0.0149(7) 0.0129(6) 0.0007(5) 0.0014(5) -0.0003(5)
C7 0.0142(6) 0.0174(7) 0.0118(6) 0.0011(5) 0.0040(5) 0.0008(5)
C9 0.0167(7) 0.0116(6) 0.0161(6) 0.0015(5) 0.0036(5) -0.0006(5)
C8 0.0135(7) 0.0193(7) 0.0159(7) 0.0031(5) -0.0001(5) 0.0011(5)
C2 0.0158(7) 0.0160(7) 0.0293(8) 0.0006(5) 0.0008(6) 0.0049(6)
C1 0.0147(7) 0.0145(7) 0.0267(7) 0.0004(5) -0.0071(6) 0.0005(5)

loop_
_atom_type_symbol
_atom_type_description
_atom_type_scat_dispersion_real
_atom_type_scat_dispersion_imag
_atom_type_scat_source
C C 0.0181 0.0091 'International Tables Vol C Tables 4.2.6.8 and 6.1.1.4'
H H 0.0000 0.0000 'International Tables Vol C Tables 4.2.6.8 and 6.1.1.4'
N N 0.0311 0.0180 'International Tables Vol C Tables 4.2.6.8 and 6.1.1.4'
O O 0.0492 0.0322 'International Tables Vol C Tables 4.2.6.8 and 6.1.1.4'
S S 0.3331 0.5567 'International Tables Vol C Tables 4.2.6.8 and 6.1.1.4'

loop_
_geom_angle_atom_site_label_1
_geom_angle_atom_site_label_2
_geom_angle_atom_site_label_3
_geom_angle_site_symmetry_1
_geom_angle_site_symmetry_3
_geom_angle
_geom_angle_publ_flag
C5 S1 C8 . . 93.15(6) ?
C3 O1 C2 . . 109.68(10) ?
C5 N1 C4 . . 122.97(11) ?
C5 N1 C1 . . 125.44(11) ?
C4 N1 C1 . . 111.37(11) ?
O1 C3 C4 . . 110.79(11) ?
O1 C3 H3A . . 109.5 ?
C4 C3 H3A . . 109.5 ?
O1 C3 H3B . . 109.5 ?
C4 C3 H3B . . 109.5 ?
H3A C3 H3B . . 108.1 ?
N1 C4 C3 . . 109.24(11) ?
N1 C4 H4A . . 109.8 ?
C3 C4 H4A . . 109.8 ?
N1 C4 H4B . . 109.8 ?
C3 C4 H4B . . 109.8 ?
H4A C4 H4B . . 108.3 ?
N1 C5 C6 . . 130.26(12) ?
N1 C5 S1 . . 117.43(10) ?
C6 C5 S1 . . 112.30(10) ?
C5 C6 C9 . . 126.81(12) ?
C5 C6 C7 . . 114.77(12) ?
C9 C6 C7 . . 118.42(12) ?
O2 C7 C6 . . 126.92(13) ?
O2 C7 C8 . . 121.60(12) ?
C6 C7 C8 . . 111.48(12) ?
N2 C9 C6 . . 178.37(15) ?
C7 C8 S1 . . 108.17(9) ?
C7 C8 H8A . . 110.1 ?
S1 C8 H8A . . 110.1 ?
C7 C8 H8B . . 110.1 ?
S1 C8 H8B . . 110.1 ?
H8A C8 H8B . . 108.4 ?
O1 C2 C1 . . 111.75(11) ?
O1 C2 H2A . . 109.3 ?
C1 C2 H2A . . 109.3 ?
O1 C2 H2B . . 109.3 ?
C1 C2 H2B . . 109.3 ?
H2A C2 H2B . . 107.9 ?
N1 C1 C2 . . 109.81(11) ?
N1 C1 H1A . . 109.7 ?
C2 C1 H1A . . 109.7 ?
N1 C1 H1B . . 109.7 ?
C2 C1 H1B . . 109.7 ?
H1A C1 H1B . . 108.2 ?

loop_
_geom_bond_atom_site_label_1
_geom_bond_atom_site_label_2
_geom_bond_site_symmetry_2
_geom_bond_distance
_geom_bond_publ_flag
S1 C5 . 1.7639(13) ?
S1 C8 . 1.8004(14) ?
O1 C3 . 1.4204(17) ?
O1 C2 . 1.4227(17) ?
O2 C7 . 1.2227(17) ?
N2 C9 . 1.1523(19) ?
N1 C5 . 1.3238(17) ?
N1 C4 . 1.4710(17) ?
N1 C1 . 1.4751(17) ?
C3 C4 . 1.515(2) ?
C3 H3A . 0.9900 ?
C3 H3B . 0.9900 ?
C4 H4A . 0.9900 ?
C4 H4B . 0.9900 ?
C5 C6 . 1.4014(18) ?
C6 C9 . 1.4163(18) ?
C6 C7 . 1.4410(18) ?
C7 C8 . 1.5197(18) ?
C8 H8A . 0.9900 ?
C8 H8B . 0.9900 ?
C2 C1 . 1.513(2) ?
C2 H2A . 0.9900 ?
C2 H2B . 0.9900 ?
C1 H1A . 0.9900 ?
C1 H1B . 0.9900 ?

loop_
_cod_related_entry_id
_cod_related_entry_database
_cod_related_entry_code
1 ChemSpider 30655909
